data_2004502
loop_
_publ_author_name
'Paluchowska, B.'
'Maurin, J. K.'
'Leciejewicz, J.'

_publ_section_title
;
 The Role of C---H&#x00B7;&#x00B7;&#x00B7;O Bonds in Stabilizing
 3-Furancarboxylic Acid and its Complexes with Calcium and Strontium
;
_journal_issue 2
_journal_name_full 'Acta Crystallographica Section C'
_journal_page_first 342
_journal_page_last 347
_journal_paper_doi 10.1107/S0108270195003246
_journal_volume 52
_journal_year 1996
_chemical_formula_moiety 'Ca 2+ ,(C5 H3 O3)2 1- , 3(H2 O)'
_chemical_formula_sum 'C10 H12 Ca O9'
_chemical_formula_weight 316.28
_chemical_name_systematic
;
catena-(Triaqua-(3-furancarboxylato)calcium 3-furancarboxylate)
;
_space_group_IT_number 14
_symmetry_cell_setting monoclinic
_symmetry_space_group_name_Hall '-P 2ybc'
_symmetry_space_group_name_H-M 'P 1 21/c 1'
_cell_angle_alpha 90.00
_cell_angle_beta 91.88(3)
_cell_angle_gamma 90.00
_cell_formula_units_Z 4
_cell_length_a 7.1080(10)
_cell_length_b 29.295(6)
_cell_length_c 6.5650(10)
_cell_measurement_reflns_used 25
_cell_measurement_temperature 293(2)
_cell_measurement_theta_max 25
_cell_measurement_theta_min 20
_cell_volume 1366.3(4)
_computing_cell_refinement 'Kuma KM-4 User's Guide (Kuma, 1989)'
_computing_data_collection 'Kuma KM-4 User's Guide (Kuma, 1989)'
_computing_data_reduction 'Kuma KM-4 User's Guide (Kuma, 1989)'
_computing_structure_refinement 'SHELXL93 (Sheldrick, 1993)'
_computing_structure_solution 'SHELXS86 (Sheldrick, 1990)'
_diffrn_ambient_temperature 293(2)
_diffrn_measurement_device 'Kuma KM-4 computer-controlled four-circle \k-axis'
_diffrn_measurement_method \w/2\q
_diffrn_radiation_monochromator graphite
_diffrn_radiation_source 'fine-focus sealed tube'
_diffrn_radiation_type CuK\a
_diffrn_radiation_wavelength 1.54178
_diffrn_reflns_av_R_equivalents 0.0414
_diffrn_reflns_av_sigmaI/netI 0.0321
_diffrn_reflns_limit_h_max 0
_diffrn_reflns_limit_h_min -8
_diffrn_reflns_limit_k_max 0
_diffrn_reflns_limit_k_min -24
_diffrn_reflns_limit_l_max 8
_diffrn_reflns_limit_l_min -8
_diffrn_reflns_number 1317
_diffrn_reflns_theta_max 70.10
_diffrn_reflns_theta_min 3.02
_diffrn_standards_decay_% none
_diffrn_standards_interval_count 100
_diffrn_standards_number 3
_exptl_absorpt_coefficient_mu 4.375
_exptl_absorpt_correction_T_max 1.034
_exptl_absorpt_correction_T_min 0.974
_exptl_absorpt_correction_type 'refdelf (Walker & Stuart, 1983)'
_exptl_crystal_colour colourless
_exptl_crystal_density_diffrn 1.538
_exptl_crystal_description plate
_exptl_crystal_F_000 656
_exptl_crystal_size_max 0.2
_exptl_crystal_size_mid 0.15
_exptl_crystal_size_min 0.1
_refine_diff_density_max 0.403
_refine_diff_density_min -0.500
_refine_ls_extinction_coef 0.0000(4)
_refine_ls_extinction_method 'SHELXL93 (Sheldrick, 1993)'
_refine_ls_goodness_of_fit_all 1.063
_refine_ls_goodness_of_fit_obs 1.023
_refine_ls_hydrogen_treatment refall
_refine_ls_matrix_type full
_refine_ls_number_parameters 209
_refine_ls_number_reflns 1232
_refine_ls_number_restraints 0
_refine_ls_restrained_S_all 1.063
_refine_ls_restrained_S_obs 1.023
_refine_ls_R_factor_all 0.0458
_refine_ls_R_factor_obs 0.0454
_refine_ls_shift/esd_max -0.052
_refine_ls_shift/esd_mean 0.004
_refine_ls_structure_factor_coef Fsqd
_refine_ls_weighting_scheme
;
calc w = 1/[\s^2^(F~o~^2^) + (0.1068P)^2^ + 1.6780P]
where P = (F~o~^2^ + 2F~c~^2^)/3
;
_refine_ls_wR_factor_all 0.1316
_refine_ls_wR_factor_obs 0.1243
_reflns_number_observed 1230
_reflns_number_total 1232
_reflns_observed_criterion >2sigma(I)
_cod_data_source_file jz1035.cif
_cod_data_source_block cafu3
_cod_original_sg_symbol_H-M 'P 21/c'
_cod_original_formula_sum 'C10 H12 O9 Ca'
_cod_database_code 2004502

loop_
_symmetry_equiv_pos_as_xyz
'x, y, z'
'-x, y+1/2, -z+1/2'
'-x, -y, -z'
'x, -y-1/2, z-1/2'

loop_
_atom_site_aniso_label
_atom_site_aniso_U_11
_atom_site_aniso_U_22
_atom_site_aniso_U_33
_atom_site_aniso_U_12
_atom_site_aniso_U_13
_atom_site_aniso_U_23
Ca1 0.0257(4) 0.0295(9) 0.0202(4) -0.0010(5) 0.0014(2) 0.0003(4)
O13 0.044(2) 0.045(3) 0.0207(14) 0.003(2) 0.0024(12) -0.0025(14)
O12 0.041(2) 0.031(3) 0.0242(14) 0.006(2) 0.0019(12) 0.0014(13)
C16 0.016(2) 0.058(6) 0.023(2) 0.003(2) 0.0004(13) -0.004(2)
C13 0.032(2) 0.007(5) 0.040(2) -0.003(2) 0.001(2) -0.005(2)
C14 0.050(3) 0.047(6) 0.047(3) 0.005(3) 0.001(2) -0.014(3)
C15 0.060(4) 0.029(6) 0.089(5) 0.005(4) -0.004(3) -0.018(4)
O11 0.072(3) 0.038(5) 0.090(3) 0.003(3) 0.001(2) 0.009(3)
C12 0.057(4) 0.039(6) 0.055(3) 0.003(3) 0.007(3) 0.002(3)
O23 0.039(2) 0.037(3) 0.034(2) 0.003(2) 0.0027(13) -0.005(2)
O22 0.037(2) 0.042(3) 0.034(2) 0.004(2) 0.0038(13) 0.005(2)
C26 0.019(2) 0.036(6) 0.034(2) 0.004(2) 0.001(2) -0.003(2)
C23 0.035(3) 0.030(6) 0.047(3) 0.000(3) -0.004(2) 0.000(3)
C24 0.062(4) 0.053(8) 0.069(4) 0.017(4) -0.009(3) -0.022(4)
C25 0.082(5) 0.042(8) 0.116(7) 0.021(5) -0.010(5) -0.028(6)
O21 0.092(4) 0.046(5) 0.137(5) 0.010(3) -0.006(4) 0.011(4)
C22 0.058(4) 0.053(7) 0.076(4) 0.010(4) -0.001(3) 0.006(4)
O5 0.031(2) 0.028(3) 0.039(2) 0.002(2) -0.0011(13) 0.000(2)
O4 0.035(2) 0.043(3) 0.030(2) 0.008(2) 0.0017(14) 0.001(2)
O3 0.034(2) 0.138(5) 0.030(2) -0.029(3) 0.0055(14) -0.004(2)

loop_
_atom_site_label
_atom_site_fract_x
_atom_site_fract_y
_atom_site_fract_z
_atom_site_U_iso_or_equiv
_atom_site_thermal_displace_type
_atom_site_calc_flag
_atom_site_refinement_flags
_atom_site_type_symbol
Ca1 .28029(12) .27747(4) .71845(11) .0251(4) Uani d . Ca
O13 .3341(5) .20104(14) .8820(4) .0367(10) Uani d . O
O12 .3722(5) .20323(13) .5538(4) .0319(9) Uani d . O
C16 .3543(5) .1795(2) .7165(6) .032(2) Uani d . C
C13 .3533(6) .1300(2) .7088(6) .0264(14) Uani d . C
C14 .3794(8) .1015(3) .5385(8) .048(2) Uani d . C
H14 .4037(8) .1110(3) .4068(8) .045(15) Uiso calc R H
C15 .3627(9) .0588(3) .6014(12) .060(2) Uani d . C
H15 .3767(9) .0330(3) .5208(12) .08(3) Uiso calc R H
O11 .3215(7) .0586(2) .8053(8) .0669(14) Uani d . O
C12 .3179(9) .1024(3) .8647(9) .050(2) Uani d . C
H12 .2940(9) .1121(3) .9961(9) .07(2) Uiso calc R H
O23 .8579(5) .33393(14) .0524(4) .0366(10) Uani d . O
O22 .8362(5) .32665(14) .3875(4) .0379(10) Uani d . O
C26 .8438(6) .3509(2) .2285(6) .030(2) Uani d . C
C23 .8384(7) .4005(2) .2516(7) .037(2) Uani d . C
C24 .7950(9) .4263(3) .4283(11) .062(2) Uani d . C
H24 .7649(9) .4145(3) .5547(11) .09(3) Uiso calc R H
C25 .8056(12) .4702(4) .3794(15) .080(3) Uani d . C
H25 .7806(12) .4943(4) .4667(15) .14(4) Uiso calc R H
O21 .8582(9) .4748(2) .1831(11) .092(2) Uani d . O
C22 .8751(10) .4323(3) .1080(11) .062(2) Uani d . C
H22 .9076(10) .4256(3) -.0247(11) .16(5) Uiso calc R H
O5 .0249(5) .2523(2) .9754(5) .0326(9) Uani d . O
O4 .0830(5) .34372(14) .7191(6) .0362(10) Uani d . O
O3 .5913(6) .3087(2) .7154(5) .067(2) Uani d . O
H52 -.032(9) .273(3) 1.008(9) .04(2) Uiso d . H
H51 -.039(13) .228(3) .919(12) .09(3) Uiso d . H
H41 .032(8) .349(2) .822(8) .040(16) Uiso d . H
H42 .022(9) .349(2) .622(9) .046(18) Uiso d . H
H31 .654(6) .3184(16) .807(9) .048(17) Uiso d . H
H32 .665(6) .3140(16) .627(9) .055(18) Uiso d . H

loop_
_atom_type_symbol
_atom_type_description
_atom_type_scat_dispersion_real
_atom_type_scat_dispersion_imag
_atom_type_scat_source
C C 0.0181 0.0091 'International Tables Vol C Tables 4.2.6.8 and 6.1.1.4'
H H 0.0000 0.0000 'International Tables Vol C Tables 4.2.6.8 and 6.1.1.4'
O O 0.0492 0.0322 'International Tables Vol C Tables 4.2.6.8 and 6.1.1.4'
Ca Ca 0.3641 1.2855 'International Tables Vol C Tables 4.2.6.8 and 6.1.1.4'

loop_
_geom_angle_atom_site_label_1
_geom_angle_atom_site_label_2
_geom_angle_atom_site_label_3
_geom_angle_site_symmetry_1
_geom_angle_site_symmetry_3
_geom_angle
_geom_angle_publ_flag
O13 Ca1 O4 4_565 . 84.12(13) yes
O12 Ca1 O4 4_566 . 87.02(13) yes
O13 Ca1 O3 4_565 . 73.11(13) yes
O12 Ca1 O3 4_566 . 71.73(12) yes
O4 Ca1 O3 . . 103.4(2) yes
O13 Ca1 O13 4_565 . 128.12(11) yes
O12 Ca1 O13 4_566 . 77.25(12) yes
O4 Ca1 O13 . . 143.52(11) yes
O3 Ca1 O13 . . 102.6(2) yes
O13 Ca1 O12 4_565 . 77.01(12) yes
O12 Ca1 O12 4_566 . 122.80(12) yes
O4 Ca1 O12 . . 149.21(12) yes
O3 Ca1 O12 . . 94.2(2) yes
O13 Ca1 O12 . . 51.38(10) yes
O13 Ca1 O5 4_565 4_565 68.54(13) yes
O12 Ca1 O5 4_566 4_565 147.84(12) no
O4 Ca1 O5 . 4_565 82.68(14) yes
O3 Ca1 O5 . 4_565 140.33(12) no
O13 Ca1 O5 . 4_565 93.35(14) yes
O12 Ca1 O5 . 4_565 67.90(13) yes
O13 Ca1 O5 4_565 . 145.12(11) no
O12 Ca1 O5 4_566 . 68.99(11) yes
O4 Ca1 O5 . . 78.97(14) yes
O3 Ca1 O5 . . 140.48(12) yes
O13 Ca1 O5 . . 64.71(13) yes
O12 Ca1 O5 . . 103.16(14) yes
O5 Ca1 O5 4_565 . 79.14(10) no
O13 Ca1 C16 4_565 . 103.04(13) yes
O12 Ca1 C16 4_566 . 101.34(12) yes
C16 O13 Ca1 . . 95.6(3) yes
Ca1 O13 Ca1 4_566 . 97.85(14) no
C16 O12 Ca1 . 4_565 151.5(3) no
C16 O12 Ca1 . . 94.4(3) yes
Ca1 O12 Ca1 4_565 . 97.24(13) no
O13 C16 O12 . . 117.3(6) yes
O13 C16 C13 . . 121.8(4) yes
O12 C16 C13 . . 120.9(4) yes
C12 C13 C14 . . 106.3(6) yes
C12 C13 C16 . . 125.4(5) yes
C14 C13 C16 . . 128.2(5) yes
C15 C14 C13 . . 107.3(6) yes
C15 C14 H14 . . 126.4(4) no
C13 C14 H14 . . 126.4(4) no
C14 C15 O11 . . 109.3(6) yes
C14 C15 H15 . . 125.3(4) no
O11 C15 H15 . . 125.3(4) no
C12 O11 C15 . . 106.6(5) yes
C13 C12 O11 . . 110.6(5) yes
C13 C12 H12 . . 124.7(4) no
O11 C12 H12 . . 124.7(3) no
O22 C26 O23 . . 122.8(6) yes
O22 C26 C23 . . 118.1(4) yes
O23 C26 C23 . . 119.1(5) yes
C22 C23 C24 . . 104.8(7) yes
C22 C23 C26 . . 127.2(6) yes
C24 C23 C26 . . 128.1(6) yes
C25 C24 C23 . . 107.4(7) yes
C25 C24 H24 . . 126.3(5) no
C23 C24 H24 . . 126.3(5) no
C24 C25 O21 . . 110.1(7) yes
C24 C25 H25 . . 124.9(5) no
O21 C25 H25 . . 124.9(5) no
C22 O21 C25 . . 106.6(7) yes
O21 C22 C23 . . 111.0(7) yes
O21 C22 H22 . . 124.5(4) no
C23 C22 H22 . . 124.5(4) no

loop_
_geom_bond_atom_site_label_1
_geom_bond_atom_site_label_2
_geom_bond_site_symmetry_2
_geom_bond_distance
_geom_bond_publ_flag
Ca1 O12 4_566 2.345(3) yes
Ca1 O13 4_565 2.340(3) yes
Ca1 O4 . 2.395(4) yes
Ca1 O3 . 2.394(4) yes
Ca1 O13 . 2.507(4) yes
Ca1 O12 . 2.524(4) yes
Ca1 O5 4_565 2.532(4) yes
Ca1 O5 . 2.624(4) yes
Ca1 Ca1 4_565 3.6558(11) yes
O13 C16 . 1.269(5) yes
O12 C16 . 1.285(6) yes
C16 C13 . 1.450(9) yes
C13 C12 . 1.335(8) yes
C13 C14 . 1.412(7) yes
C14 C15 . 1.323(10) yes
C14 H14 . 0.93 no
C15 O11 . 1.380(9) yes
C15 H15 . 0.93 no
O11 C12 . 1.340(8) yes
C12 H12 . 0.93 no
O23 C26 . 1.265(5) yes
O22 C26 . 1.264(6) yes
C26 C23 . 1.464(9) yes
C23 C22 . 1.355(9) yes
C23 C24 . 1.425(8) yes
C24 C25 . 1.328(12) yes
C24 H24 . 0.93 no
C25 O21 . 1.361(10) yes
C25 H25 . 0.93 no
O21 C22 . 1.345(9) yes
C22 H22 . 0.93 no
O5 H52 . 0.77(7) no
O5 H51 . 0.92(9) no
O4 H41 . 0.79(5) no
O4 H42 . 0.77(6) no
O3 H31 . 0.79(5) no
O3 H32 . 0.81(5) no
